data_7023957
loop_
_publ_author_name
'Zheng, Tao'
'Bao, Song-Song'
'Ren, Min'
'Zheng, Li-Min'

_publ_section_title
;
 Cobalt phosphonates based on 4-(ethoxycarbonyl)naphthalen-1-yl)phosphonic
 acid.
;
_journal_issue 46
_journal_name_full 'Dalton transactions (Cambridge, England : 2003)'
_journal_page_first 16396
_journal_page_last 16402
_journal_paper_doi 10.1039/c3dt52125g
_journal_volume 42
_journal_year 2013
_chemical_formula_moiety 'C36 H32 Co2 N2 O11 P2'
_chemical_formula_sum 'C36 H32 Co2 N2 O11 P2'
_chemical_formula_weight 848.44
_chemical_name_systematic
; 
 ? 
;
_space_group_IT_number 14
_symmetry_cell_setting monoclinic
_symmetry_space_group_name_Hall '-P 2yn'
_symmetry_space_group_name_H-M 'P 1 21/n 1'
_atom_sites_solution_hydrogens geom
_atom_sites_solution_primary direct
_atom_sites_solution_secondary difmap
_audit_creation_method SHELXL-97
_cell_angle_alpha 90.00
_cell_angle_beta 100.5260(10)
_cell_angle_gamma 90.00
_cell_formula_units_Z 4
_cell_length_a 9.5694(6)
_cell_length_b 18.1971(11)
_cell_length_c 21.3531(13)
_cell_measurement_reflns_used 7337
_cell_measurement_temperature 173(2)
_cell_measurement_theta_max 28.24
_cell_measurement_theta_min 2.238
_cell_volume 3655.8(4)
_computing_cell_refinement SMART
_computing_data_collection 'SMART (Bruker, 2000)'
_computing_data_reduction 'SAINT (Bruker, 2000)'
_computing_molecular_graphics SHELXTL
_computing_publication_material SHELXTL
_computing_structure_refinement SHELXTL
_computing_structure_solution 'SHELXTL (Bruker, 2000)'
_diffrn_ambient_temperature 173(2)
_diffrn_measured_fraction_theta_full 0.995
_diffrn_measured_fraction_theta_max 0.995
_diffrn_measurement_device_type 'Bruker APEX II'
_diffrn_radiation_monochromator graphite
_diffrn_radiation_source 'fine-focus sealed tube'
_diffrn_radiation_type MoK\a
_diffrn_radiation_wavelength 0.71073
_diffrn_reflns_av_R_equivalents 0.0209
_diffrn_reflns_av_sigmaI/netI 0.0218
_diffrn_reflns_limit_h_max 11
_diffrn_reflns_limit_h_min -11
_diffrn_reflns_limit_k_max 21
_diffrn_reflns_limit_k_min -20
_diffrn_reflns_limit_l_max 21
_diffrn_reflns_limit_l_min -25
_diffrn_reflns_number 20320
_diffrn_reflns_theta_full 25.00
_diffrn_reflns_theta_max 25.00
_diffrn_reflns_theta_min 1.48
_exptl_absorpt_coefficient_mu 1.058
_exptl_absorpt_correction_T_max 0.900
_exptl_absorpt_correction_T_min 0.827
_exptl_absorpt_correction_type multi-scan
_exptl_absorpt_process_details 'SADABS(Bruker, 2000)'
_exptl_crystal_colour purple
_exptl_crystal_density_diffrn 1.541
_exptl_crystal_density_method 'not measured'
_exptl_crystal_description needle-like
_exptl_crystal_F_000 1736
_exptl_crystal_size_max 0.30
_exptl_crystal_size_mid 0.15
_exptl_crystal_size_min 0.10
_refine_diff_density_max 0.881
_refine_diff_density_min -0.764
_refine_diff_density_rms 0.080
_refine_ls_extinction_method none
_refine_ls_goodness_of_fit_ref 0.994
_refine_ls_hydrogen_treatment constr
_refine_ls_matrix_type full
_refine_ls_number_parameters 525
_refine_ls_number_reflns 6407
_refine_ls_number_restraints 487
_refine_ls_restrained_S_all 1.129
_refine_ls_R_factor_all 0.0546
_refine_ls_R_factor_gt 0.0444
_refine_ls_shift/su_max 0.002
_refine_ls_shift/su_mean 0.000
_refine_ls_structure_factor_coef Fsqd
_refine_ls_weighting_details 'calc w=1/[\s^2^(Fo^2^)+(0.0740P)^2^+6.2745P] where P=(Fo^2^+2Fc^2^)/3'
_refine_ls_weighting_scheme calc
_refine_ls_wR_factor_gt 0.1236
_refine_ls_wR_factor_ref 0.1330
_reflns_number_gt 5227
_reflns_number_total 6407
_reflns_threshold_expression >2sigma(I)
_cod_data_source_file c3dt52125g.txt
_cod_data_source_block sad
_cod_depositor_comments
;
The following automatic conversions were performed:

'_symmetry_cell_setting' value 'Monoclinic' changed to 'monoclinic'
according to /home/saulius/struct/CIF-dictionaries/cif_core.dic
dictionary named 'cif_core.dic' version 2.4.2 from 2011-04-26.

Automatic conversion script
Id: cif_fix_values 1891 2012-01-12 08:04:46Z andrius 
;
_cod_original_sg_symbol_H-M 'P 21/n'
_cod_database_code 7023957

loop_
_symmetry_equiv_pos_as_xyz
'x, y, z'
'-x+1/2, y+1/2, -z+1/2'
'-x, -y, -z'
'x-1/2, -y-1/2, z-1/2'

loop_
_atom_site_label
_atom_site_type_symbol
_atom_site_fract_x
_atom_site_fract_y
_atom_site_fract_z
_atom_site_U_iso_or_equiv
_atom_site_adp_type
_atom_site_occupancy
_atom_site_symmetry_multiplicity
_atom_site_calc_flag
_atom_site_refinement_flags
_atom_site_disorder_assembly
_atom_site_disorder_group
Co1 Co 0.83675(5) 0.55326(3) 0.42893(2) 0.02367(16) Uani 1 1 d . . .
Co2 Co 1.16447(5) 0.95497(2) 0.07693(2) 0.02319(16) Uani 1 1 d . . .
P1 P 1.00508(10) 0.40672(5) 0.42726(4) 0.0239(2) Uani 1 1 d . . .
P2 P 1.00791(9) 0.90063(5) -0.06378(4) 0.0234(2) Uani 1 1 d . . .
O1 O 0.9030(3) 0.46302(14) 0.39160(12) 0.0325(6) Uani 1 1 d . . .
O2 O 1.1488(3) 0.40858(15) 0.40740(13) 0.0345(6) Uani 1 1 d . . .
O3 O 1.0142(3) 0.41267(13) 0.49946(12) 0.0279(5) Uani 1 1 d . . .
O6 O 1.0167(3) 0.91732(13) 0.00715(11) 0.0266(5) Uani 1 1 d . . .
O7 O 1.1506(3) 0.90081(14) -0.08466(13) 0.0348(6) Uani 1 1 d . . .
O8 O 0.9004(3) 0.94958(13) -0.10512(12) 0.0300(6) Uani 1 1 d . . .
O9 O 0.7788(15) 0.5398(5) -0.0636(5) 0.081(3) Uani 0.65(2) 1 d PDU A 1
O9' O 0.841(2) 0.5297(6) -0.0859(11) 0.076(4) Uani 0.35(2) 1 d PDU A 2
O10 O 0.7029(5) 0.5815(2) -0.1632(2) 0.0833(11) Uani 1 1 d U A .
O1W O 0.7512(2) 0.47755(15) 0.49955(10) 0.0276(6) Uani 1 1 d . . .
H1A H 0.6762 0.4519 0.4894 0.033 Uiso 1 1 d R . .
H1B H 0.8230 0.4500 0.5112 0.033 Uiso 1 1 d R . .
N1 N 0.8973(3) 0.62673(18) 0.36127(15) 0.0326(7) Uani 1 1 d . . .
N2 N 1.0899(3) 0.88515(17) 0.14408(15) 0.0316(7) Uani 1 1 d . . .
C1 C 0.9334(4) 0.3154(2) 0.40729(19) 0.0336(8) Uani 1 1 d U B .
C2 C 0.8848(6) 0.2757(3) 0.4534(2) 0.0559(11) Uani 1 1 d U . .
H2 H 0.8826 0.2975 0.4926 0.067 Uiso 1 1 calc R . .
C3 C 0.8386(7) 0.2033(3) 0.4431(3) 0.0787(14) Uani 1 1 d U B .
H3 H 0.8036 0.1787 0.4751 0.094 Uiso 1 1 calc R . .
C4 C 0.8434(8) 0.1680(4) 0.3880(4) 0.0896(10) Uani 1 1 d U . .
C5 C 0.8922(5) 0.2056(3) 0.3381(3) 0.0557(10) Uani 1 1 d U B .
C6 C 0.9032(6) 0.1706(3) 0.2801(3) 0.0684(13) Uani 1 1 d U . .
H6 H 0.8811 0.1209 0.2747 0.082 Uiso 1 1 calc R B .
C7 C 0.9443(6) 0.2073(4) 0.2341(3) 0.0753(13) Uani 1 1 d U B .
H7 H 0.9502 0.1830 0.1964 0.090 Uiso 1 1 calc R . .
C8 C 0.9800(6) 0.2826(4) 0.2398(3) 0.0712(13) Uani 1 1 d U . .
H8 H 1.0074 0.3074 0.2060 0.085 Uiso 1 1 calc R B .
C9 C 0.9743(5) 0.3193(3) 0.2958(2) 0.0543(11) Uani 1 1 d U B .
H9 H 0.9970 0.3690 0.2998 0.065 Uiso 1 1 calc R . .
C10 C 0.9339(4) 0.2811(2) 0.3468(2) 0.0395(8) Uani 1 1 d U . .
C12 C 0.9436(4) 0.80686(19) -0.07347(18) 0.0282(7) Uani 1 1 d U . .
C13 C 0.8195(4) 0.7921(2) -0.11482(19) 0.0351(8) Uani 1 1 d U . .
H13 H 0.7677 0.8305 -0.1365 0.042 Uiso 1 1 calc R . .
C14 C 0.7696(5) 0.7199(2) -0.1247(2) 0.0422(9) Uani 1 1 d U . .
H14 H 0.6880 0.7109 -0.1548 0.051 Uiso 1 1 calc R . .
C15 C 0.8381(5) 0.6623(2) -0.0912(2) 0.0446(9) Uani 1 1 d U A .
C16 C 0.9640(5) 0.6750(2) -0.0452(2) 0.0458(9) Uani 1 1 d U . .
C17 C 1.0373(6) 0.6193(3) -0.0061(3) 0.0701(13) Uani 1 1 d U . .
H17 H 1.0000 0.5720 -0.0083 0.084 Uiso 1 1 calc R . .
C18 C 1.1610(7) 0.6334(3) 0.0347(3) 0.0800(14) Uani 1 1 d U . .
H18 H 1.2063 0.5958 0.0601 0.096 Uiso 1 1 calc R . .
C19 C 1.2209(6) 0.7034(3) 0.0391(3) 0.0667(13) Uani 1 1 d U . .
H19 H 1.3073 0.7119 0.0660 0.080 Uiso 1 1 calc R . .
C20 C 1.1520(5) 0.7593(2) 0.0037(2) 0.0479(10) Uani 1 1 d U . .
H20 H 1.1920 0.8061 0.0072 0.058 Uiso 1 1 calc R . .
C21 C 1.0210(4) 0.7478(2) -0.03825(19) 0.0363(8) Uani 1 1 d U . .
C22 C 0.7791(6) 0.5874(3) -0.1054(3) 0.0624(12) Uani 1 1 d DU . .
C23 C 0.8722(5) 0.6985(2) 0.3665(2) 0.0414(10) Uani 1 1 d . . .
H23 H 0.8345 0.7145 0.4013 0.050 Uiso 1 1 calc R . .
C24 C 0.8997(5) 0.7501(2) 0.3228(2) 0.0433(10) Uani 1 1 d . . .
H24 H 0.8810 0.7996 0.3285 0.052 Uiso 1 1 calc R . .
C25 C 0.9553(4) 0.7278(2) 0.27024(19) 0.0356(9) Uani 1 1 d . . .
C26 C 0.9780(5) 0.6535(2) 0.2644(2) 0.0443(10) Uani 1 1 d . . .
H26 H 1.0131 0.6358 0.2295 0.053 Uiso 1 1 calc R . .
C27 C 0.9485(5) 0.6054(2) 0.3104(2) 0.0418(10) Uani 1 1 d . . .
H27 H 0.9654 0.5555 0.3055 0.050 Uiso 1 1 calc R . .
C28 C 0.9966(4) 0.7820(2) 0.22477(18) 0.0352(9) Uani 1 1 d . . .
C29 C 1.1197(5) 0.7714(2) 0.2005(2) 0.0445(11) Uani 1 1 d . . .
H29 H 1.1735 0.7290 0.2106 0.053 Uiso 1 1 calc R . .
C30 C 1.1622(5) 0.8235(2) 0.1614(2) 0.0414(10) Uani 1 1 d . . .
H30 H 1.2460 0.8154 0.1462 0.050 Uiso 1 1 calc R . .
C31 C 0.9192(4) 0.8452(2) 0.2061(2) 0.0434(10) Uani 1 1 d . . .
H31 H 0.8347 0.8544 0.2203 0.052 Uiso 1 1 calc R . .
C32 C 0.9692(4) 0.8944(2) 0.1660(2) 0.0411(10) Uani 1 1 d . . .
H32 H 0.9156 0.9363 0.1536 0.049 Uiso 1 1 calc R . .
C33 C 0.6440(8) 0.5112(4) -0.1846(4) 0.0924(17) Uani 1 1 d U . .
H33A H 0.5519 0.5179 -0.2117 0.111 Uiso 1 1 calc R A .
H33B H 0.6311 0.4817 -0.1482 0.111 Uiso 1 1 calc R . .
C34 C 0.7394(11) 0.4740(5) -0.2197(5) 0.132(3) Uani 1 1 d U A .
H34A H 0.7003 0.4270 -0.2339 0.158 Uiso 1 1 calc R . .
H34B H 0.8301 0.4671 -0.1925 0.158 Uiso 1 1 calc R . .
H34C H 0.7510 0.5031 -0.2558 0.158 Uiso 1 1 calc R . .
C11 C 0.7940(10) 0.0870(4) 0.3827(4) 0.0984(9) Uani 0.549(7) 1 d PDU B 1
O5 O 0.7427(13) 0.0607(5) 0.3337(5) 0.120(3) Uani 0.549(7) 1 d PDU B 1
O4 O 0.8288(13) 0.0526(5) 0.4348(4) 0.1094(16) Uani 0.549(7) 1 d PDU B 1
C35 C 0.7466(18) -0.0197(8) 0.4086(9) 0.115(2) Uani 0.549(7) 1 d PDU B 1
H35A H 0.6862 -0.0370 0.4374 0.138 Uiso 0.549(7) 1 calc PR B 1
H35B H 0.6887 -0.0114 0.3669 0.138 Uiso 0.549(7) 1 calc PR B 1
C36 C 0.846(2) -0.0654(9) 0.4054(10) 0.131(3) Uani 0.549(7) 1 d PDU B 1
H36A H 0.8079 -0.1143 0.4012 0.157 Uiso 0.549(7) 1 calc PR B 1
H36B H 0.9169 -0.0623 0.4435 0.157 Uiso 0.549(7) 1 calc PR B 1
H36C H 0.8887 -0.0541 0.3692 0.157 Uiso 0.549(7) 1 calc PR B 1
C11' C 0.7940(10) 0.0870(4) 0.3827(4) 0.0984(9) Uani 0.451(7) 1 d PDU B 2
O5' O 0.6694(13) 0.0805(7) 0.3823(7) 0.121(3) Uani 0.451(7) 1 d PDU B 2
O4' O 0.8833(13) 0.0402(6) 0.4098(7) 0.1086(17) Uani 0.451(7) 1 d PDU B 2
C35' C 0.826(2) -0.0314(9) 0.4379(11) 0.114(2) Uani 0.451(7) 1 d PDU B 2
H35C H 0.7882 -0.0202 0.4761 0.136 Uiso 0.451(7) 1 calc PR B 2
H35D H 0.7511 -0.0540 0.4070 0.136 Uiso 0.451(7) 1 calc PR B 2
C36' C 0.934(2) -0.0736(9) 0.4507(12) 0.129(4) Uani 0.451(7) 1 d PDU B 2
H36D H 0.9027 -0.1230 0.4560 0.155 Uiso 0.451(7) 1 calc PR B 2
H36E H 0.9935 -0.0575 0.4893 0.155 Uiso 0.451(7) 1 calc PR B 2
H36F H 0.9858 -0.0719 0.4163 0.155 Uiso 0.451(7) 1 calc PR B 2

loop_
_atom_site_aniso_label
_atom_site_aniso_U_11
_atom_site_aniso_U_22
_atom_site_aniso_U_33
_atom_site_aniso_U_23
_atom_site_aniso_U_13
_atom_site_aniso_U_12
Co1 0.0248(3) 0.0239(3) 0.0247(3) 0.00241(18) 0.0110(2) 0.00195(18)
Co2 0.0256(3) 0.0214(3) 0.0249(3) 0.00275(18) 0.0109(2) 0.00212(18)
P1 0.0245(5) 0.0224(5) 0.0274(5) -0.0027(3) 0.0114(4) -0.0003(3)
P2 0.0253(5) 0.0182(4) 0.0289(5) -0.0019(3) 0.0110(4) -0.0008(3)
O1 0.0411(16) 0.0298(14) 0.0291(13) 0.0023(11) 0.0131(12) 0.0075(12)
O2 0.0278(14) 0.0397(15) 0.0403(15) -0.0147(12) 0.0174(12) -0.0068(11)
O3 0.0289(13) 0.0278(13) 0.0286(13) -0.0017(10) 0.0095(10) -0.0018(10)
O6 0.0300(13) 0.0230(12) 0.0288(13) 0.0002(10) 0.0106(10) 0.0016(10)
O7 0.0304(14) 0.0344(14) 0.0438(15) -0.0132(12) 0.0181(12) -0.0069(11)
O8 0.0401(15) 0.0240(13) 0.0277(13) 0.0001(10) 0.0110(11) 0.0055(11)
O9 0.106(6) 0.042(4) 0.088(5) 0.016(4) -0.001(4) -0.030(4)
O9' 0.092(8) 0.043(5) 0.083(8) 0.005(5) -0.011(6) -0.015(6)
O10 0.100(3) 0.0508(19) 0.089(2) -0.0069(18) -0.010(2) -0.0208(18)
O1W 0.0259(13) 0.0262(13) 0.0335(14) -0.0002(10) 0.0126(11) 0.0006(10)
N1 0.0349(18) 0.0337(18) 0.0322(17) 0.0075(14) 0.0143(14) -0.0015(14)
N2 0.0321(17) 0.0337(17) 0.0315(16) 0.0102(13) 0.0124(13) 0.0012(14)
C1 0.0323(18) 0.0300(18) 0.0395(19) -0.0051(15) 0.0090(15) -0.0038(15)
C2 0.073(3) 0.045(2) 0.052(2) -0.0002(19) 0.019(2) -0.021(2)
C3 0.103(3) 0.055(3) 0.077(3) 0.006(2) 0.016(3) -0.035(3)
C4 0.103(2) 0.0677(18) 0.0928(19) -0.0047(17) 0.0037(18) -0.0214(18)
C5 0.048(2) 0.048(2) 0.066(2) -0.0251(18) -0.0044(19) 0.0024(18)
C6 0.057(3) 0.067(3) 0.077(3) -0.037(2) 0.003(2) 0.000(2)
C7 0.067(3) 0.090(3) 0.068(2) -0.040(2) 0.011(2) -0.005(2)
C8 0.061(3) 0.103(3) 0.054(2) -0.023(2) 0.021(2) -0.017(3)
C9 0.044(2) 0.076(3) 0.044(2) -0.0175(19) 0.0119(18) -0.012(2)
C10 0.0290(18) 0.0441(19) 0.0453(19) -0.0151(16) 0.0061(15) -0.0001(16)
C12 0.0301(17) 0.0207(16) 0.0358(18) -0.0001(13) 0.0108(14) 0.0001(13)
C13 0.0325(18) 0.0276(17) 0.044(2) 0.0028(15) 0.0038(15) -0.0021(15)
C14 0.040(2) 0.0315(18) 0.052(2) -0.0013(16) 0.0018(17) -0.0082(16)
C15 0.050(2) 0.0266(17) 0.056(2) 0.0003(16) 0.0064(17) -0.0079(16)
C16 0.052(2) 0.0262(17) 0.056(2) 0.0039(16) 0.0025(17) -0.0019(16)
C17 0.079(3) 0.036(2) 0.084(3) 0.014(2) -0.012(2) -0.003(2)
C18 0.084(3) 0.049(2) 0.093(3) 0.015(2) -0.021(2) 0.005(2)
C19 0.066(2) 0.044(2) 0.078(3) 0.006(2) -0.019(2) 0.0067(19)
C20 0.047(2) 0.0299(19) 0.060(2) -0.0014(17) -0.0068(19) 0.0027(17)
C21 0.0399(19) 0.0233(16) 0.0447(19) -0.0002(14) 0.0050(15) 0.0018(14)
C22 0.074(3) 0.033(2) 0.076(3) 0.000(2) 0.002(2) -0.016(2)
C23 0.055(3) 0.037(2) 0.039(2) 0.0049(18) 0.026(2) -0.0018(19)
C24 0.055(3) 0.032(2) 0.049(3) 0.0079(19) 0.026(2) -0.0020(19)
C25 0.034(2) 0.040(2) 0.035(2) 0.0105(17) 0.0132(17) -0.0054(17)
C26 0.057(3) 0.042(2) 0.040(2) 0.0056(19) 0.028(2) -0.002(2)
C27 0.054(3) 0.036(2) 0.042(2) 0.0055(18) 0.027(2) -0.0013(19)
C28 0.037(2) 0.037(2) 0.034(2) 0.0105(17) 0.0111(17) -0.0061(17)
C29 0.042(2) 0.042(2) 0.055(3) 0.023(2) 0.024(2) 0.0082(19)
C30 0.041(2) 0.042(2) 0.047(2) 0.0192(19) 0.0243(19) 0.0061(19)
C31 0.032(2) 0.054(3) 0.048(2) 0.017(2) 0.0197(19) 0.0042(19)
C32 0.036(2) 0.044(2) 0.047(2) 0.0184(19) 0.0163(19) 0.0076(19)
C33 0.105(3) 0.061(3) 0.101(3) -0.016(3) -0.008(3) -0.018(3)
C34 0.153(6) 0.100(5) 0.135(6) -0.044(4) 0.009(5) -0.001(5)
C11 0.1106(16) 0.0774(15) 0.1009(15) -0.0044(14) 0.0030(15) -0.0196(14)
O5 0.152(5) 0.073(4) 0.119(4) -0.010(3) -0.014(4) -0.031(4)
O4 0.123(3) 0.090(2) 0.112(2) 0.007(2) 0.014(2) -0.014(2)
C35 0.125(3) 0.093(3) 0.123(3) 0.004(3) 0.011(3) -0.013(3)
C36 0.139(6) 0.117(5) 0.134(6) -0.015(5) 0.019(5) 0.000(4)
C11' 0.1106(16) 0.0774(15) 0.1009(15) -0.0044(14) 0.0030(15) -0.0196(14)
O5' 0.118(3) 0.099(5) 0.141(6) 0.003(5) 0.007(5) -0.024(4)
O4' 0.118(3) 0.089(2) 0.116(3) 0.000(2) 0.015(2) -0.009(2)
C35' 0.123(3) 0.095(3) 0.119(3) 0.006(3) 0.012(3) -0.009(3)
C36' 0.140(6) 0.106(5) 0.139(7) 0.009(6) 0.018(6) 0.006(5)

loop_
_atom_type_symbol
_atom_type_description
_atom_type_scat_dispersion_real
_atom_type_scat_dispersion_imag
_atom_type_scat_source
C C 0.0033 0.0016 'International Tables Vol C Tables 4.2.6.8 and 6.1.1.4'
H H 0.0000 0.0000 'International Tables Vol C Tables 4.2.6.8 and 6.1.1.4'
N N 0.0061 0.0033 'International Tables Vol C Tables 4.2.6.8 and 6.1.1.4'
O O 0.0106 0.0060 'International Tables Vol C Tables 4.2.6.8 and 6.1.1.4'
P P 0.1023 0.0942 'International Tables Vol C Tables 4.2.6.8 and 6.1.1.4'
Co Co 0.3494 0.9721 'International Tables Vol C Tables 4.2.6.8 and 6.1.1.4'

loop_
_geom_angle_atom_site_label_1
_geom_angle_atom_site_label_2
_geom_angle_atom_site_label_3
_geom_angle
_geom_angle_site_symmetry_1
_geom_angle_site_symmetry_3
O7 Co1 O1 130.52(12) 4_576 .
O7 Co1 O3 119.34(11) 4_576 3_766
O1 Co1 O3 109.31(11) . 3_766
O7 Co1 N1 89.11(12) 4_576 .
O1 Co1 N1 95.80(12) . .
O3 Co1 N1 94.60(12) 3_766 .
O7 Co1 O1W 85.94(10) 4_576 .
O1 Co1 O1W 86.88(10) . .
O3 Co1 O1W 88.49(9) 3_766 .
N1 Co1 O1W 174.99(11) . .
O2 Co2 O8 131.14(12) 2_755 3_775
O2 Co2 O6 119.06(11) 2_755 .
O8 Co2 O6 108.21(11) 3_775 .
O2 Co2 N2 92.02(11) 2_755 .
O8 Co2 N2 99.01(11) 3_775 .
O6 Co2 N2 91.09(11) . .
O2 Co2 O1W 85.16(9) 2_755 4_675
O8 Co2 O1W 85.71(10) 3_775 4_675
O6 Co2 O1W 86.95(9) . 4_675
N2 Co2 O1W 175.25(11) . 4_675
O2 P1 O1 112.24(16) . .
O2 P1 O3 113.14(15) . .
O1 P1 O3 111.70(14) . .
O2 P1 C1 106.16(16) . .
O1 P1 C1 108.53(17) . .
O3 P1 C1 104.50(16) . .
O7 P2 O8 112.36(16) . .
O7 P2 O6 113.69(15) . .
O8 P2 O6 111.58(14) . .
O7 P2 C12 105.92(16) . .
O8 P2 C12 107.85(16) . .
O6 P2 C12 104.81(15) . .
P1 O1 Co1 125.52(16) . .
P1 O2 Co2 144.49(16) . 2_745
P1 O3 Co1 134.15(15) . 3_766
P2 O6 Co2 135.65(15) . .
P2 O7 Co1 144.15(16) . 4_675
P2 O8 Co2 123.83(15) . 3_775
C22 O10 C33 119.2(5) . .
Co1 O1W Co2 111.39(11) . 4_576
Co1 O1W H1A 123.0 . .
Co2 O1W H1A 94.4 4_576 .
Co1 O1W H1B 100.4 . .
Co2 O1W H1B 118.5 4_576 .
H1A O1W H1B 110.5 . .
C27 N1 C23 117.0(3) . .
C27 N1 Co1 124.0(3) . .
C23 N1 Co1 118.8(3) . .
C32 N2 C30 116.6(3) . .
C32 N2 Co2 125.3(3) . .
C30 N2 Co2 117.9(2) . .
C2 C1 C10 118.4(4) . .
C2 C1 P1 118.4(3) . .
C10 C1 P1 123.0(3) . .
C1 C2 C3 121.6(5) . .
C1 C2 H2 119.2 . .
C3 C2 H2 119.2 . .
C4 C3 C2 121.9(6) . .
C4 C3 H3 119.0 . .
C2 C3 H3 119.0 . .
C3 C4 C5 119.6(6) . .
C3 C4 C11 117.4(7) . .
C5 C4 C11 123.0(6) . .
C6 C5 C4 121.9(5) . .
C6 C5 C10 118.8(5) . .
C4 C5 C10 119.3(5) . .
C7 C6 C5 120.6(6) . .
C7 C6 H6 119.7 . .
C5 C6 H6 119.7 . .
C6 C7 C8 122.2(5) . .
C6 C7 H7 118.9 . .
C8 C7 H7 118.9 . .
C9 C8 C7 119.8(6) . .
C9 C8 H8 120.1 . .
C7 C8 H8 120.1 . .
C8 C9 C10 119.4(5) . .
C8 C9 H9 120.3 . .
C10 C9 H9 120.3 . .
C9 C10 C5 119.0(4) . .
C9 C10 C1 121.9(4) . .
C5 C10 C1 119.1(4) . .
C13 C12 C21 119.6(3) . .
C13 C12 P2 119.6(3) . .
C21 C12 P2 120.8(3) . .
C12 C13 C14 120.8(4) . .
C12 C13 H13 119.6 . .
C14 C13 H13 119.6 . .
C15 C14 C13 121.5(4) . .
C15 C14 H14 119.3 . .
C13 C14 H14 119.3 . .
C14 C15 C16 120.1(4) . .
C14 C15 C22 117.9(4) . .
C16 C15 C22 122.0(4) . .
C17 C16 C15 123.8(4) . .
C17 C16 C21 117.6(4) . .
C15 C16 C21 118.6(4) . .
C18 C17 C16 121.5(5) . .
C18 C17 H17 119.2 . .
C16 C17 H17 119.2 . .
C17 C18 C19 121.0(5) . .
C17 C18 H18 119.5 . .
C19 C18 H18 119.5 . .
C20 C19 C18 119.7(5) . .
C20 C19 H19 120.2 . .
C18 C19 H19 120.2 . .
C19 C20 C21 121.4(4) . .
C19 C20 H20 119.3 . .
C21 C20 H20 119.3 . .
C20 C21 C16 118.7(4) . .
C20 C21 C12 122.2(4) . .
C16 C21 C12 119.2(4) . .
O9' C22 O9 39.9(9) . .
O9' C22 O10 113.2(9) . .
O9 C22 O10 122.8(6) . .
O9' C22 C15 124.7(9) . .
O9 C22 C15 122.9(6) . .
O10 C22 C15 113.0(4) . .
N1 C23 C24 123.2(4) . .
N1 C23 H23 118.4 . .
C24 C23 H23 118.4 . .
C23 C24 C25 119.7(4) . .
C23 C24 H24 120.1 . .
C25 C24 H24 120.1 . .
C26 C25 C24 116.8(3) . .
C26 C25 C28 121.7(4) . .
C24 C25 C28 121.4(4) . .
C25 C26 C27 120.0(4) . .
C25 C26 H26 120.0 . .
C27 C26 H26 120.0 . .
N1 C27 C26 123.3(4) . .
N1 C27 H27 118.4 . .
C26 C27 H27 118.4 . .
C29 C28 C31 117.0(3) . .
C29 C28 C25 119.8(4) . .
C31 C28 C25 123.1(4) . .
C30 C29 C28 119.8(4) . .
C30 C29 H29 120.1 . .
C28 C29 H29 120.1 . .
N2 C30 C29 123.7(4) . .
N2 C30 H30 118.2 . .
C29 C30 H30 118.2 . .
C32 C31 C28 119.2(4) . .
C32 C31 H31 120.4 . .
C28 C31 H31 120.4 . .
N2 C32 C31 123.7(4) . .
N2 C32 H32 118.2 . .
C31 C32 H32 118.2 . .
O10 C33 C34 109.4(7) . .
O10 C33 H33A 109.8 . .
C34 C33 H33A 109.8 . .
O10 C33 H33B 109.8 . .
C34 C33 H33B 109.8 . .
H33A C33 H33B 108.2 . .
C33 C34 H34A 109.5 . .
C33 C34 H34B 109.5 . .
H34A C34 H34B 109.5 . .
C33 C34 H34C 109.5 . .
H34A C34 H34C 109.5 . .
H34B C34 H34C 109.5 . .
O5 C11 O4 125.6(9) . .
O5 C11 C4 121.8(9) . .
O4 C11 C4 112.3(8) . .
C11 O4 C35 93.8(10) . .
C36 C35 O4 103.5(13) . .
C36 C35 H35A 111.1 . .
O4 C35 H35A 111.1 . .
C36 C35 H35B 111.1 . .
O4 C35 H35B 111.1 . .
H35A C35 H35B 109.0 . .
C35 C36 H36A 109.5 . .
C35 C36 H36B 109.5 . .
H36A C36 H36B 109.5 . .
C35 C36 H36C 109.5 . .
H36A C36 H36C 109.5 . .
H36B C36 H36C 109.5 . .
C36' C35' O4' 104.6(14) . .
C36' C35' H35C 110.8 . .
O4' C35' H35C 110.8 . .
C36' C35' H35D 110.8 . .
O4' C35' H35D 110.8 . .
H35C C35' H35D 108.9 . .
C35' C36' H36D 109.5 . .
C35' C36' H36E 109.5 . .
H36D C36' H36E 109.5 . .
C35' C36' H36F 109.5 . .
H36D C36' H36F 109.5 . .
H36E C36' H36F 109.5 . .

loop_
_geom_bond_atom_site_label_1
_geom_bond_atom_site_label_2
_geom_bond_distance
_geom_bond_site_symmetry_2
Co1 O7 1.941(3) 4_576
Co1 O1 1.979(3) .
Co1 O3 1.990(3) 3_766
Co1 N1 2.125(3) .
Co1 O1W 2.301(2) .
Co2 O2 1.949(3) 2_755
Co2 O8 1.975(2) 3_775
Co2 O6 1.980(2) .
Co2 N2 2.134(3) .
Co2 O1W 2.330(2) 4_675
P1 O2 1.511(3) .
P1 O1 1.521(3) .
P1 O3 1.532(3) .
P1 C1 1.818(4) .
P2 O7 1.512(3) .
P2 O8 1.516(3) .
P2 O6 1.532(3) .
P2 C12 1.813(4) .
O2 Co2 1.949(3) 2_745
O3 Co1 1.990(3) 3_766
O7 Co1 1.941(3) 4_675
O8 Co2 1.975(2) 3_775
O9 C22 1.245(8) .
O9' C22 1.239(10) .
O10 C22 1.318(7) .
O10 C33 1.439(7) .
O1W Co2 2.330(2) 4_576
O1W H1A 0.8501 .
O1W H1B 0.8500 .
N1 C27 1.328(5) .
N1 C23 1.336(5) .
N2 C32 1.334(5) .
N2 C30 1.334(5) .
C1 C2 1.370(6) .
C1 C10 1.437(5) .
C2 C3 1.394(7) .
C2 H2 0.9300 .
C3 C4 1.348(9) .
C3 H3 0.9300 .
C4 C5 1.417(9) .
C4 C11 1.545(10) .
C5 C6 1.413(7) .
C5 C10 1.432(6) .
C6 C7 1.306(9) .
C6 H6 0.9300 .
C7 C8 1.414(9) .
C7 H7 0.9300 .
C8 C9 1.379(7) .
C8 H8 0.9300 .
C9 C10 1.404(7) .
C9 H9 0.9300 .
C12 C13 1.371(5) .
C12 C21 1.437(5) .
C13 C14 1.401(5) .
C13 H13 0.9300 .
C14 C15 1.367(6) .
C14 H14 0.9300 .
C15 C16 1.427(6) .
C15 C22 1.485(6) .
C16 C17 1.415(7) .
C16 C21 1.431(6) .
C17 C18 1.360(8) .
C17 H17 0.9300 .
C18 C19 1.392(8) .
C18 H18 0.9300 .
C19 C20 1.364(6) .
C19 H19 0.9300 .
C20 C21 1.417(6) .
C20 H20 0.9300 .
C23 C24 1.383(5) .
C23 H23 0.9300 .
C24 C25 1.387(6) .
C24 H24 0.9300 .
C25 C26 1.379(6) .
C25 C28 1.487(5) .
C26 C27 1.384(6) .
C26 H26 0.9300 .
C27 H27 0.9300 .
C28 C29 1.385(6) .
C28 C31 1.386(6) .
C29 C30 1.373(5) .
C29 H29 0.9300 .
C30 H30 0.9300 .
C31 C32 1.384(6) .
C31 H31 0.9300 .
C32 H32 0.9300 .
C33 C34 1.450(11) .
C33 H33A 0.9700 .
C33 H33B 0.9700 .
C34 H34A 0.9600 .
C34 H34B 0.9600 .
C34 H34C 0.9600 .
C11 O5 1.174(9) .
C11 O4 1.267(10) .
O4 C35 1.583(13) .
C35 C36 1.276(18) .
C35 H35A 0.9700 .
C35 H35B 0.9700 .
C36 H36A 0.9600 .
C36 H36B 0.9600 .
C36 H36C 0.9600 .
O4' C35' 1.577(14) .
C35' C36' 1.276(19) .
C35' H35C 0.9700 .
C35' H35D 0.9700 .
C36' H36D 0.9600 .
C36' H36E 0.9600 .
C36' H36F 0.9600 .
